data_7160700
loop_
_publ_author_name
'Zhu, Fangfang'
'Wu, Xiaozhu'
'Wang, De'

_publ_section_title
;
 Construction of functionalized adjacent P(V)-C chiral stereogenic centers
 <i>via</i> organophosphine-catalyzed asymmetric S<sub>N</sub>2'
 substitution of unsymmetrical phosphine oxides with MBH adducts.
;
_journal_issue 36
_journal_name_full 'Organic &amp; biomolecular chemistry'
_journal_page_first 8186
_journal_page_last 8192
_journal_paper_doi 10.1039/d5ob01071c
_journal_volume 23
_journal_year 2025
_chemical_absolute_configuration ad
_chemical_formula_sum 'C26 H27 O3 P'
_chemical_formula_weight 418.44
_chemical_name_systematic 'WD-ZFF-Chiral P'
_space_group_crystal_system orthorhombic
_space_group_IT_number 19
_space_group_name_Hall 'P 2ac 2ab'
_space_group_name_H-M_alt 'P 21 21 21'
_atom_sites_solution_hydrogens geom
_atom_sites_solution_primary direct
_audit_creation_method
;
FinalCif V85 by Daniel Kratzert, Freiburg 2023,
https://github.com/dkratzert/FinalCif
;
_audit_update_record
;
2024-11-07 deposited with the CCDC.	2025-08-18 downloaded from the CCDC.
;
_cell_angle_alpha 90
_cell_angle_beta 90
_cell_angle_gamma 90
_cell_formula_units_Z 4
_cell_length_a 6.7223(2)
_cell_length_b 9.4163(3)
_cell_length_c 36.3295(9)
_cell_measurement_reflns_used 9844
_cell_measurement_temperature 299(2)
_cell_measurement_theta_max 68.082
_cell_measurement_theta_min 4.8515
_cell_volume 2299.63(12)
_computing_cell_refinement 'SAINT V8.40B'
_computing_data_collection 'Bruker BIS V6.2.15/2021-03-15 && APEX4 2022.1-1'
_computing_data_reduction 'SAINT V8.40B'
_computing_structure_refinement 'SHELXL-2019/2 (Sheldrick, 2019)'
_computing_structure_solution 'SHELXT 2018/2 (Sheldrick, 2018)'
_diffrn_ambient_temperature 299(2)
_diffrn_measured_fraction_theta_full 1.000
_diffrn_measured_fraction_theta_max 0.999
_diffrn_measurement_device_type 'Bruker D8 Venture'
_diffrn_radiation_type CuK\a
_diffrn_radiation_wavelength 1.54178
_diffrn_reflns_av_R_equivalents 0.0726
_diffrn_reflns_av_unetI/netI 0.0420
_diffrn_reflns_Laue_measured_fraction_full 1.000
_diffrn_reflns_Laue_measured_fraction_max 0.999
_diffrn_reflns_limit_h_max 8
_diffrn_reflns_limit_h_min -8
_diffrn_reflns_limit_k_max 11
_diffrn_reflns_limit_k_min -11
_diffrn_reflns_limit_l_max 43
_diffrn_reflns_limit_l_min -43
_diffrn_reflns_number 28512
_diffrn_reflns_point_group_measured_fraction_full 0.999
_diffrn_reflns_point_group_measured_fraction_max 0.997
_diffrn_reflns_theta_full 67.679
_diffrn_reflns_theta_max 68.219
_diffrn_reflns_theta_min 2.432
_diffrn_source_current 1.2
_diffrn_source_voltage 50.0
_exptl_absorpt_coefficient_mu 1.243
_exptl_absorpt_correction_T_max 0.7531
_exptl_absorpt_correction_T_min 0.6069
_exptl_absorpt_correction_type multi-scan
_exptl_absorpt_process_details
;
SADABS-2016/2 - Bruker AXS area detector scaling and absorption correction:
Krause, L., Herbst-Irmer, R., Sheldrick G.M. & Stalke D., J. Appl. Cryst. 48
(2015) 3-10
;
_exptl_crystal_colour colourless
_exptl_crystal_density_diffrn 1.209
_exptl_crystal_description block
_exptl_crystal_F_000 888
_exptl_crystal_size_max 0.1
_exptl_crystal_size_mid 0.08
_exptl_crystal_size_min 0.05
_refine_diff_density_max 0.266
_refine_diff_density_min -0.179
_refine_diff_density_rms 0.030
_refine_ls_abs_structure_details
;
 Flack x determined using 1575 quotients [(I+)-(I-)]/[(I+)+(I-)]
 (Parsons, Flack and Wagner, Acta Cryst. B69 (2013) 249-259).
;
_refine_ls_abs_structure_Flack 0.062(7)
_refine_ls_extinction_method none
_refine_ls_goodness_of_fit_ref 1.051
_refine_ls_hydrogen_treatment constr
_refine_ls_matrix_type full
_refine_ls_number_parameters 274
_refine_ls_number_reflns 4181
_refine_ls_number_restraints 0
_refine_ls_restrained_S_all 1.051
_refine_ls_R_factor_all 0.0398
_refine_ls_R_factor_gt 0.0318
_refine_ls_shift/su_max 0.002
_refine_ls_shift/su_mean 0.000
_refine_ls_structure_factor_coef Fsqd
_refine_ls_weighting_details 'w=1/[\s^2^(Fo^2^)+(0.0591P)^2^+0.0776P] where P=(Fo^2^+2Fc^2^)/3'
_refine_ls_weighting_scheme calc
_refine_ls_wR_factor_gt 0.0876
_refine_ls_wR_factor_ref 0.0890
_reflns_Friedel_coverage 0.708
_reflns_Friedel_fraction_full 0.997
_reflns_Friedel_fraction_max 0.995
_reflns_number_gt 3944
_reflns_number_total 4181
_reflns_threshold_expression 'I > 2\s(I)'
_cod_data_source_file d5ob01071c2.cif
_cod_data_source_block cu_wd20231123_0m_a
_cod_depositor_comments 'Adding full bibliography for 7160700.cif.'
_cod_database_code 7160700
_shelx_shelxl_version_number 2019/2
_shelx_space_group_comment
;
The symmetry employed for this shelxl refinement is uniquely defined
by the following loop, which should always be used as a source of
symmetry information in preference to the above space-group names.
They are only intended as comments.
;

loop_
_space_group_symop_operation_xyz
'x, y, z'
'-x+1/2, -y, z+1/2'
'-x, y+1/2, -z+1/2'
'x+1/2, -y+1/2, -z'

loop_
_atom_site_label
_atom_site_type_symbol
_atom_site_fract_x
_atom_site_fract_y
_atom_site_fract_z
_atom_site_U_iso_or_equiv
_atom_site_adp_type
_atom_site_occupancy
_atom_site_site_symmetry_order
_atom_site_calc_flag
_atom_site_refinement_flags_posn
_atom_site_refinement_flags_adp
_atom_site_refinement_flags_occupancy
_atom_site_disorder_assembly
_atom_site_disorder_group
P1 P 0.84881(7) 0.67142(6) 0.60887(2) 0.04524(15) Uani 1 1 d . . . . .
O1 O 0.5811(3) 1.0497(3) 0.69279(8) 0.0861(7) Uani 1 1 d . . . . .
O2 O 1.0643(2) 0.7016(2) 0.60457(5) 0.0609(4) Uani 1 1 d . . . . .
O3 O 0.4232(4) 0.8478(3) 0.68638(10) 0.1246(13) Uani 1 1 d . . . . .
C1 C 0.8509(4) 0.6061(2) 0.68310(5) 0.0497(5) Uani 1 1 d . . . . .
C2 C 1.0424(4) 0.6302(3) 0.69520(7) 0.0618(6) Uani 1 1 d . . . . .
H2 H 1.112917 0.707604 0.686125 0.074 Uiso 1 1 calc R U . . .
C3 C 1.1317(5) 0.5407(4) 0.72073(9) 0.0776(8) Uani 1 1 d . . . . .
H3 H 1.260652 0.558863 0.728705 0.093 Uiso 1 1 calc R U . . .
C4 C 1.0300(6) 0.4255(4) 0.73421(8) 0.0839(9) Uani 1 1 d . . . . .
H4 H 1.088781 0.365706 0.751438 0.101 Uiso 1 1 calc R U . . .
C5 C 0.8409(7) 0.3998(4) 0.72195(10) 0.0940(11) Uani 1 1 d . . . . .
H5 H 0.772195 0.320830 0.730611 0.113 Uiso 1 1 calc R U . . .
C6 C 0.7502(5) 0.4898(3) 0.69675(9) 0.0756(8) Uani 1 1 d . . . . .
H6 H 0.620822 0.471610 0.689032 0.091 Uiso 1 1 calc R U . . .
C7 C 0.7494(3) 0.7032(2) 0.65540(5) 0.0460(4) Uani 1 1 d . . . . .
H7 H 0.608817 0.675776 0.654839 0.055 Uiso 1 1 calc R U . . .
C8 C 0.7954(3) 0.4861(2) 0.59989(5) 0.0493(5) Uani 1 1 d . . . . .
C9 C 0.6047(4) 0.4384(3) 0.59150(7) 0.0625(6) Uani 1 1 d . . . . .
H9 H 0.498754 0.501829 0.590547 0.075 Uiso 1 1 calc R U . . .
C10 C 0.5745(5) 0.2951(3) 0.58456(9) 0.0806(9) Uani 1 1 d . . . . .
H10 H 0.447988 0.262506 0.578590 0.097 Uiso 1 1 calc R U . . .
C11 C 0.7311(6) 0.2007(3) 0.58647(9) 0.0864(10) Uani 1 1 d . . . . .
H11 H 0.709481 0.104451 0.582345 0.104 Uiso 1 1 calc R U . . .
C12 C 0.9183(6) 0.2488(4) 0.59446(11) 0.0874(10) Uani 1 1 d . . . . .
H12 H 1.023965 0.185158 0.595326 0.105 Uiso 1 1 calc R U . . .
C13 C 0.9517(4) 0.3916(3) 0.60125(8) 0.0678(6) Uani 1 1 d . . . . .
H13 H 1.079234 0.423600 0.606705 0.081 Uiso 1 1 calc R U . . .
C14 C 0.7558(3) 0.8596(2) 0.66548(6) 0.0507(5) Uani 1 1 d . . . . .
C15 C 0.5709(4) 0.9148(3) 0.68280(8) 0.0638(6) Uani 1 1 d . . . . .
C16 C 0.3987(6) 1.1227(4) 0.70327(12) 0.0947(11) Uani 1 1 d . . . . .
H16A H 0.426144 1.189680 0.722912 0.114 Uiso 1 1 calc R U . . .
H16B H 0.301985 1.054401 0.712191 0.114 Uiso 1 1 calc R U . . .
C17 C 0.3170(6) 1.1992(5) 0.67084(14) 0.1035(12) Uani 1 1 d . . . . .
H17A H 0.412883 1.266988 0.662207 0.155 Uiso 1 1 calc R U . . .
H17B H 0.197014 1.247600 0.677741 0.155 Uiso 1 1 calc R U . . .
H17C H 0.288377 1.132287 0.651607 0.155 Uiso 1 1 calc R U . . .
C18 C 0.6946(3) 0.7753(2) 0.57822(6) 0.0469(4) Uani 1 1 d . . . . .
C19 C 0.7810(3) 0.8239(3) 0.54558(6) 0.0504(5) Uani 1 1 d . . . . .
H19 H 0.912165 0.799781 0.540365 0.060 Uiso 1 1 calc R U . . .
C20 C 0.6757(4) 0.9074(2) 0.52063(6) 0.0542(5) Uani 1 1 d . . . . .
C21 C 0.4792(4) 0.9457(3) 0.52886(7) 0.0570(5) Uani 1 1 d . . . . .
C22 C 0.3931(4) 0.8944(3) 0.56090(7) 0.0593(6) Uani 1 1 d . . . . .
H22 H 0.261621 0.917429 0.566119 0.071 Uiso 1 1 calc R U . . .
C23 C 0.4980(3) 0.8094(3) 0.58541(6) 0.0537(5) Uani 1 1 d . . . . .
H23 H 0.436290 0.775435 0.606574 0.064 Uiso 1 1 calc R U . . .
C24 C 0.9085(4) 0.9447(3) 0.65972(9) 0.0689(7) Uani 1 1 d . . . . .
H24A H 0.900958 1.039785 0.666509 0.083 Uiso 1 1 calc R U . . .
H24B H 1.023828 0.909622 0.648878 0.083 Uiso 1 1 calc R U . . .
C25 C 0.7761(5) 0.9567(4) 0.48570(8) 0.0767(8) Uani 1 1 d . . . . .
H25A H 0.905723 0.914495 0.483961 0.115 Uiso 1 1 calc R U . . .
H25B H 0.788715 1.058271 0.486100 0.115 Uiso 1 1 calc R U . . .
H25C H 0.697619 0.928805 0.464842 0.115 Uiso 1 1 calc R U . . .
C26 C 0.3617(6) 1.0418(4) 0.50389(9) 0.0833(8) Uani 1 1 d . . . . .
H26A H 0.343782 0.996457 0.480454 0.125 Uiso 1 1 calc R U . . .
H26B H 0.432353 1.129483 0.500569 0.125 Uiso 1 1 calc R U . . .
H26C H 0.234182 1.060729 0.514706 0.125 Uiso 1 1 calc R U . . .

loop_
_atom_site_aniso_label
_atom_site_aniso_U_11
_atom_site_aniso_U_22
_atom_site_aniso_U_33
_atom_site_aniso_U_23
_atom_site_aniso_U_13
_atom_site_aniso_U_12
P1 0.0457(3) 0.0515(3) 0.0384(2) 0.0039(2) 0.00049(19) -0.0117(2)
O1 0.0724(12) 0.0730(13) 0.1129(18) -0.0256(12) 0.0038(12) -0.0009(10)
O2 0.0484(8) 0.0770(11) 0.0573(9) 0.0073(8) 0.0028(7) -0.0154(7)
O3 0.0860(15) 0.1023(19) 0.185(3) -0.059(2) 0.0671(18) -0.0386(14)
C1 0.0611(11) 0.0539(11) 0.0341(9) -0.0022(8) 0.0032(9) -0.0106(10)
C2 0.0637(13) 0.0623(14) 0.0595(13) 0.0014(10) -0.0105(11) -0.0077(11)
C3 0.0825(18) 0.0820(19) 0.0683(16) -0.0055(14) -0.0226(14) 0.0077(16)
C4 0.117(3) 0.083(2) 0.0515(14) 0.0135(13) -0.0064(16) 0.0117(19)
C5 0.118(3) 0.088(2) 0.0759(19) 0.0363(17) 0.0041(19) -0.016(2)
C6 0.0839(19) 0.0771(18) 0.0657(15) 0.0202(13) -0.0031(14) -0.0266(16)
C7 0.0452(9) 0.0534(12) 0.0394(9) 0.0003(8) 0.0002(7) -0.0138(8)
C8 0.0609(11) 0.0517(11) 0.0355(9) 0.0028(8) -0.0020(8) -0.0085(9)
C9 0.0688(15) 0.0606(14) 0.0581(13) -0.0018(11) -0.0092(11) -0.0145(11)
C10 0.098(2) 0.0671(18) 0.0770(18) -0.0057(13) -0.0168(16) -0.0267(16)
C11 0.128(3) 0.0524(15) 0.079(2) -0.0070(13) -0.0157(19) -0.0083(17)
C12 0.114(3) 0.0601(16) 0.088(2) -0.0027(15) -0.0101(19) 0.0132(17)
C13 0.0735(15) 0.0630(15) 0.0670(16) 0.0017(12) -0.0046(13) 0.0027(12)
C14 0.0515(11) 0.0533(12) 0.0472(10) -0.0008(8) -0.0060(8) -0.0087(9)
C15 0.0600(13) 0.0723(16) 0.0592(13) -0.0141(12) 0.0007(11) -0.0118(12)
C16 0.089(2) 0.094(2) 0.101(3) -0.029(2) 0.0141(19) 0.0092(18)
C17 0.090(2) 0.089(2) 0.132(3) -0.009(2) 0.001(2) 0.005(2)
C18 0.0531(11) 0.0467(10) 0.0410(10) 0.0007(8) -0.0023(8) -0.0118(8)
C19 0.0564(11) 0.0516(11) 0.0432(10) 0.0006(9) 0.0020(8) -0.0084(10)
C20 0.0715(14) 0.0497(11) 0.0414(10) 0.0019(8) -0.0030(10) -0.0119(11)
C21 0.0674(14) 0.0551(12) 0.0485(11) 0.0001(9) -0.0110(10) -0.0093(11)
C22 0.0513(12) 0.0700(15) 0.0566(13) -0.0006(11) -0.0064(9) -0.0055(10)
C23 0.0524(10) 0.0627(13) 0.0461(10) 0.0051(9) -0.0011(8) -0.0127(10)
C24 0.0596(14) 0.0548(14) 0.092(2) -0.0053(13) 0.0038(13) -0.0124(11)
C25 0.0927(19) 0.088(2) 0.0496(13) 0.0182(13) 0.0033(13) -0.0077(16)
C26 0.0903(19) 0.091(2) 0.0683(17) 0.0141(15) -0.0166(16) 0.0082(17)

loop_
_atom_type_symbol
_atom_type_description
_atom_type_scat_dispersion_real
_atom_type_scat_dispersion_imag
_atom_type_scat_source
C C 0.0181 0.0091 'International Tables Vol C Tables 4.2.6.8 and 6.1.1.4'
H H 0.0000 0.0000 'International Tables Vol C Tables 4.2.6.8 and 6.1.1.4'
O O 0.0492 0.0322 'International Tables Vol C Tables 4.2.6.8 and 6.1.1.4'
P P 0.2955 0.4335 'International Tables Vol C Tables 4.2.6.8 and 6.1.1.4'

loop_
_geom_angle_atom_site_label_1
_geom_angle_atom_site_label_2
_geom_angle_atom_site_label_3
_geom_angle
_geom_angle_site_symmetry_1
_geom_angle_site_symmetry_3
_geom_angle_publ_flag
O2 P1 C18 113.00(10) . . ?
O2 P1 C8 111.05(11) . . ?
C18 P1 C8 107.26(10) . . ?
O2 P1 C7 114.80(10) . . ?
C18 P1 C7 105.61(10) . . ?
C8 P1 C7 104.47(9) . . ?
C15 O1 C16 118.7(3) . . ?
C2 C1 C6 118.3(2) . . ?
C2 C1 C7 122.0(2) . . ?
C6 C1 C7 119.7(2) . . ?
C1 C2 C3 121.1(3) . . ?
C4 C3 C2 120.2(3) . . ?
C5 C4 C3 119.1(3) . . ?
C4 C5 C6 120.9(3) . . ?
C1 C6 C5 120.4(3) . . ?
C14 C7 C1 114.26(17) . . ?
C14 C7 P1 111.64(14) . . ?
C1 C7 P1 110.29(15) . . ?
C13 C8 C9 120.1(2) . . ?
C13 C8 P1 117.66(19) . . ?
C9 C8 P1 122.20(19) . . ?
C10 C9 C8 119.2(3) . . ?
C11 C10 C9 120.4(3) . . ?
C12 C11 C10 119.9(3) . . ?
C11 C12 C13 120.5(3) . . ?
C8 C13 C12 119.8(3) . . ?
C24 C14 C15 120.4(2) . . ?
C24 C14 C7 125.0(2) . . ?
C15 C14 C7 114.68(19) . . ?
O3 C15 O1 121.7(3) . . ?
O3 C15 C14 124.2(3) . . ?
O1 C15 C14 114.1(2) . . ?
O1 C16 C17 109.4(3) . . ?
C23 C18 C19 118.7(2) . . ?
C23 C18 P1 123.78(16) . . ?
C19 C18 P1 117.47(17) . . ?
C20 C19 C18 121.7(2) . . ?
C19 C20 C21 119.1(2) . . ?
C19 C20 C25 119.6(2) . . ?
C21 C20 C25 121.4(2) . . ?
C22 C21 C20 118.8(2) . . ?
C22 C21 C26 119.8(3) . . ?
C20 C21 C26 121.4(2) . . ?
C21 C22 C23 121.8(2) . . ?
C18 C23 C22 119.8(2) . . ?

loop_
_geom_bond_atom_site_label_1
_geom_bond_atom_site_label_2
_geom_bond_distance
_geom_bond_site_symmetry_2
_geom_bond_publ_flag
P1 O2 1.4842(15) . ?
P1 C18 1.809(2) . ?
P1 C8 1.811(2) . ?
P1 C7 1.842(2) . ?
O1 C15 1.323(4) . ?
O1 C16 1.456(4) . ?
O3 C15 1.183(4) . ?
C1 C2 1.379(4) . ?
C1 C6 1.379(3) . ?
C1 C7 1.521(3) . ?
C2 C3 1.390(4) . ?
C3 C4 1.372(5) . ?
C4 C5 1.368(6) . ?
C5 C6 1.389(5) . ?
C7 C14 1.518(3) . ?
C8 C13 1.378(4) . ?
C8 C9 1.392(3) . ?
C9 C10 1.388(4) . ?
C10 C11 1.379(5) . ?
C11 C12 1.369(5) . ?
C12 C13 1.385(4) . ?
C14 C24 1.319(4) . ?
C14 C15 1.487(4) . ?
C16 C17 1.486(6) . ?
C18 C23 1.385(3) . ?
C18 C19 1.397(3) . ?
C19 C20 1.393(3) . ?
C20 C21 1.402(4) . ?
C20 C25 1.511(3) . ?
C21 C22 1.387(4) . ?
C21 C26 1.505(4) . ?
C22 C23 1.389(4) . ?
